data_1100854
loop_
_publ_author_name
'Ghosh, Sundargopal'
'Fehlner, Thomas P.'
'Beatty, Alicia M.'
'Noll, Bruce C.'

_publ_section_title
;
 Insertion of B-X (X = Cl, SMe~2~) Moieties into Ruthenaborane Frameworks:
 Synthesis and Characterization of (\h^5^-C~5~Me~5~Ru)~2~(\m-H)B~4~H~m~Cl~n~,
 (m, n = 4, 3; 5, 2; 7, 2),
 closo-1-(SMe~2~)-2,3-(\h^5^-C~5~Me~5~Ru)~2~(\m~3~-H)B~5~HCl~3~, and
 closo-2,3-(\h^5^-C~5~Me~5~Ru)~2~B~6~H~3~Cl~3~
;
_journal_coden_ASTM ORGND7
_journal_issue 10
_journal_name_full Organometallics
_journal_page_first 2473
_journal_page_last 2480
_journal_paper_doi 10.1021/om050083y
_journal_volume 24
_journal_year 2005
_chemical_formula_moiety 'C20 H41 B8 Cl Ru2'
_chemical_formula_sum 'C20 H41 B8 Cl Ru2'
_chemical_formula_weight 605.60
_space_group_IT_number 19
_symmetry_cell_setting orthorhombic
_symmetry_space_group_name_Hall 'P 2ac 2ab'
_symmetry_space_group_name_H-M 'P 21 21 21'
_atom_sites_solution_hydrogens difmap
_atom_sites_solution_primary direct
_atom_sites_solution_secondary difmap
_cell_angle_alpha 90.00
_cell_angle_beta 90.00
_cell_angle_gamma 90.00
_cell_formula_units_Z 4
_cell_length_a 9.705(4)
_cell_length_b 13.701(4)
_cell_length_c 19.123(6)
_cell_measurement_reflns_used 8827
_cell_measurement_temperature 100(2)
_cell_measurement_theta_max 31.521
_cell_measurement_theta_min 2.353
_cell_volume 2542.8(15)
_diffrn_ambient_temperature 100(2)
_diffrn_detector_area_resol_mean ?
_diffrn_measurement_device_type 'CCD area detector'
_diffrn_measurement_method '\w scans'
_diffrn_radiation_monochromator graphite
_diffrn_radiation_source 'fine-focus sealed tube'
_diffrn_radiation_type MoK\a
_diffrn_radiation_wavelength 0.71073
_diffrn_reflns_av_R_equivalents 0.0388
_diffrn_reflns_av_sigmaI/netI 0.0249
_diffrn_reflns_limit_h_max 14
_diffrn_reflns_limit_h_min 0
_diffrn_reflns_limit_k_max 20
_diffrn_reflns_limit_k_min 0
_diffrn_reflns_limit_l_max 28
_diffrn_reflns_limit_l_min 0
_diffrn_reflns_number 27057
_diffrn_reflns_theta_max 31.56
_diffrn_reflns_theta_min 2.13
_diffrn_standards_decay_% ?
_diffrn_standards_interval_count ?
_diffrn_standards_interval_time ?
_diffrn_standards_number ?
_exptl_absorpt_coefficient_mu 1.300
_exptl_absorpt_correction_T_max 0.9261
_exptl_absorpt_correction_T_min 0.6810
_exptl_absorpt_correction_type multi-scan
_exptl_absorpt_process_details 'Blessing, R. H. Acta Cryst. (1995) A51. 33-8'
_exptl_crystal_colour orange
_exptl_crystal_density_diffrn 1.582
_exptl_crystal_density_meas ?
_exptl_crystal_density_method 'not measured'
_exptl_crystal_description plate
_exptl_crystal_F_000 1224
_exptl_crystal_size_max 0.32
_exptl_crystal_size_mid 0.13
_exptl_crystal_size_min 0.06
_refine_ls_abs_structure_details 'Flack H D (1983), Acta Cryst. A39, 876-881'
_refine_ls_abs_structure_Flack 0.59(7)
_refine_ls_extinction_coef ?
_refine_ls_extinction_method none
_refine_ls_goodness_of_fit_ref 1.219
_refine_ls_hydrogen_treatment mixed
_refine_ls_matrix_type full
_refine_ls_number_parameters 323
_refine_ls_number_reflns 4724
_refine_ls_number_restraints 0
_refine_ls_restrained_S_all 1.219
_refine_ls_R_factor_all 0.0476
_refine_ls_R_factor_gt 0.0451
_refine_ls_shift/su_max 0.002
_refine_ls_shift/su_mean 0.000
_refine_ls_structure_factor_coef Fsqd
_refine_ls_weighting_details 'calc w=1/[\s^2^(Fo^2^)+(0.0493P)^2^+6.1462P] where P=(Fo^2^+2Fc^2^)/3'
_refine_ls_weighting_scheme calc
_refine_ls_wR_factor_gt 0.1095
_refine_ls_wR_factor_ref 0.1108
_reflns_number_gt 4511
_reflns_number_total 4724
_reflns_threshold_expression >2sigma(I)
_cod_depositor_comments
;
The following automatic conversions were performed:
'_symmetry_cell_setting' value 'Orthorhombic' changed to 'orthorhombic'
according to '/home/saulius/struct/CIF-dictionaries/cif_core.dic'
dictionary named 'cif_core.dic' version 2.4.1 from 2010-06-29.

Automatic conversion script
Id: cif_fix_enum 1527 2010-12-29 10:47:43Z saulius 
;
_cod_original_sg_symbol_H-M P2(1)2(1)2(1)
_cod_database_code 1100854

loop_
_symmetry_equiv_pos_as_xyz
'x, y, z'
'-x+1/2, -y, z+1/2'
'-x, y+1/2, -z+1/2'
'x+1/2, -y+1/2, -z'

loop_
_atom_site_label
_atom_site_type_symbol
_atom_site_fract_x
_atom_site_fract_y
_atom_site_fract_z
_atom_site_U_iso_or_equiv
_atom_site_adp_type
_atom_site_occupancy
_atom_site_symmetry_multiplicity
_atom_site_calc_flag
_atom_site_refinement_flags
_atom_site_disorder_assembly
_atom_site_disorder_group
Ru1 Ru 0.03895(4) -0.52564(3) -0.05163(2) 0.01513(9) Uani 1 1 d . A .
Ru2 Ru 0.03254(4) -0.53339(3) 0.09994(2) 0.01549(9) Uani 1 1 d . A .
Cl1 Cl -0.29946(16) -0.42116(12) -0.07089(9) 0.0221(4) Uani 0.850(5) 1 d P A 1
Cl1' Cl -0.2953(12) -0.4196(10) 0.1117(7) 0.037(3) Uani 0.150(5) 1 d P A 2
B1 B -0.0458(6) -0.4322(4) 0.0259(4) 0.0195(10) Uani 1 1 d . A .
H1 H -0.031(9) -0.343(6) 0.028(4) 0.03(2) Uiso 1 1 d . . .
B2 B -0.1786(7) -0.4943(5) -0.0194(4) 0.0248(13) Uani 1 1 d . . .
B3 B -0.1851(7) -0.4853(5) 0.0726(4) 0.0221(12) Uani 1 1 d . A .
B4 B 0.1187(6) -0.6274(4) 0.0212(3) 0.0171(10) Uani 1 1 d . . .
H4 H 0.223(9) -0.652(6) 0.026(4) 0.03(2) Uiso 1 1 d . . .
H45 H 0.0334 -0.6976 0.0388 0.030 Uiso 1 1 d . . .
B5 B 0.0056(7) -0.6823(5) -0.0416(4) 0.0240(13) Uani 1 1 d . A .
H5 H 0.034(10) -0.742(7) -0.086(5) 0.05(3) Uiso 1 1 d . . .
H56 H -0.124(8) -0.707(6) -0.017(4) 0.03(2) Uiso 1 1 d . . .
B6 B -0.1504(7) -0.6108(5) -0.0558(4) 0.0236(12) Uani 1 1 d . A .
H6 H -0.204(8) -0.626(5) -0.101(4) 0.019(18) Uiso 1 1 d . . .
B7 B -0.2663(7) -0.5833(5) 0.0293(4) 0.0270(13) Uani 1 1 d . A .
H7 H -0.368(9) -0.587(7) 0.008(4) 0.04(2) Uiso 1 1 d . . .
H78 H -0.198(7) -0.655(5) 0.069(3) 0.012(16) Uiso 1 1 d . . .
B8 B -0.1726(8) -0.6026(5) 0.1073(4) 0.0262(14) Uani 1 1 d . . .
H8 H -0.212(11) -0.613(7) 0.149(5) 0.05(3) Uiso 1 1 d . . .
C1 C 0.0830(7) -0.3958(5) -0.1228(3) 0.0257(12) Uani 1 1 d . . .
C2 C 0.0388(6) -0.4767(5) -0.1632(3) 0.0279(12) Uani 1 1 d . A .
C3 C 0.1382(6) -0.5510(4) -0.1567(3) 0.0220(11) Uani 1 1 d . . .
C4 C 0.2424(6) -0.5191(4) -0.1100(3) 0.0196(10) Uani 1 1 d . A .
C5 C 0.2110(6) -0.4211(4) -0.0906(3) 0.0215(11) Uani 1 1 d . A .
C6 C 0.0205(10) -0.2955(5) -0.1206(5) 0.050(2) Uani 1 1 d . A .
H6A H 0.0492 -0.2587 -0.1621 0.060 Uiso 1 1 calc R . .
H6B H 0.0518 -0.2614 -0.0784 0.060 Uiso 1 1 calc R . .
H6C H -0.0801 -0.3009 -0.1199 0.060 Uiso 1 1 calc R . .
C7 C -0.0817(8) -0.4755(9) -0.2125(4) 0.049(2) Uani 1 1 d . . .
H7A H -0.1615 -0.4463 -0.1892 0.058 Uiso 1 1 calc R A .
H7B H -0.1040 -0.5425 -0.2266 0.058 Uiso 1 1 calc R . .
H7C H -0.0583 -0.4370 -0.2541 0.058 Uiso 1 1 calc R . .
C8 C 0.1364(9) -0.6437(6) -0.1984(4) 0.0379(17) Uani 1 1 d . A .
H8A H 0.1766 -0.6317 -0.2446 0.045 Uiso 1 1 calc R . .
H8B H 0.0412 -0.6662 -0.2038 0.045 Uiso 1 1 calc R . .
H8C H 0.1903 -0.6937 -0.1740 0.045 Uiso 1 1 calc R . .
C9 C 0.3750(6) -0.5714(5) -0.0941(4) 0.0286(13) Uani 1 1 d . . .
H9A H 0.3643 -0.6411 -0.1042 0.034 Uiso 1 1 calc R A .
H9B H 0.3980 -0.5627 -0.0445 0.034 Uiso 1 1 calc R . .
H9C H 0.4491 -0.5444 -0.1230 0.034 Uiso 1 1 calc R . .
C10 C 0.3041(9) -0.3492(5) -0.0540(4) 0.0364(16) Uani 1 1 d . . .
H10A H 0.3861 -0.3832 -0.0367 0.044 Uiso 1 1 calc R A .
H10B H 0.2547 -0.3197 -0.0146 0.044 Uiso 1 1 calc R . .
H10C H 0.3319 -0.2981 -0.0869 0.044 Uiso 1 1 calc R . .
C11 C 0.1460(6) -0.4111(4) 0.1534(3) 0.0186(10) Uani 1 1 d . . .
C12 C 0.0434(7) -0.4463(3) 0.1997(3) 0.0193(9) Uani 1 1 d . A .
C13 C 0.0728(7) -0.5463(4) 0.2142(3) 0.0231(11) Uani 1 1 d . . .
C14 C 0.1968(7) -0.5715(4) 0.1784(3) 0.0218(11) Uani 1 1 d . A .
C15 C 0.2438(6) -0.4871(4) 0.1402(3) 0.0199(10) Uani 1 1 d . A .
C16 C 0.1618(7) -0.3051(4) 0.1319(3) 0.0241(12) Uani 1 1 d . A .
H16A H 0.2119 -0.2696 0.1684 0.029 Uiso 1 1 calc R . .
H16B H 0.0705 -0.2759 0.1255 0.029 Uiso 1 1 calc R . .
H16C H 0.2133 -0.3015 0.0879 0.029 Uiso 1 1 calc R . .
C17 C -0.0725(7) -0.3875(4) 0.2306(3) 0.0255(12) Uani 1 1 d . . .
H17A H -0.1434 -0.4317 0.2487 0.031 Uiso 1 1 calc R A .
H17B H -0.1125 -0.3456 0.1944 0.031 Uiso 1 1 calc R . .
H17C H -0.0370 -0.3470 0.2688 0.031 Uiso 1 1 calc R . .
C18 C -0.0020(8) -0.6101(4) 0.2651(3) 0.0289(14) Uani 1 1 d . A .
H18A H 0.0481 -0.6112 0.3096 0.035 Uiso 1 1 calc R . .
H18B H -0.0080 -0.6765 0.2463 0.035 Uiso 1 1 calc R . .
H18C H -0.0950 -0.5844 0.2727 0.035 Uiso 1 1 calc R . .
C19 C 0.2747(8) -0.6661(5) 0.1860(4) 0.0292(13) Uani 1 1 d . . .
H19A H 0.3105 -0.6715 0.2338 0.035 Uiso 1 1 calc R A .
H19B H 0.3515 -0.6672 0.1528 0.035 Uiso 1 1 calc R . .
H19C H 0.2127 -0.7209 0.1764 0.035 Uiso 1 1 calc R . .
C20 C 0.3790(6) -0.4793(5) 0.1044(3) 0.0277(12) Uani 1 1 d . . .
H20A H 0.3831 -0.4178 0.0783 0.033 Uiso 1 1 calc R A .
H20B H 0.3900 -0.5341 0.0719 0.033 Uiso 1 1 calc R . .
H20C H 0.4531 -0.4808 0.1392 0.033 Uiso 1 1 calc R . .

loop_
_atom_site_aniso_label
_atom_site_aniso_U_11
_atom_site_aniso_U_22
_atom_site_aniso_U_33
_atom_site_aniso_U_23
_atom_site_aniso_U_13
_atom_site_aniso_U_12
Ru1 0.01325(16) 0.00957(16) 0.02258(18) -0.00047(14) 0.00014(15) 0.00082(16)
Ru2 0.01596(17) 0.00840(15) 0.02210(18) -0.00196(13) -0.00037(15) 0.00076(16)
Cl1 0.0161(7) 0.0168(7) 0.0334(8) 0.0053(6) -0.0053(6) 0.0026(5)
Cl1' 0.026(5) 0.044(7) 0.041(6) 0.001(5) 0.004(5) -0.003(5)
B1 0.014(2) 0.010(2) 0.034(3) -0.001(2) -0.005(3) 0.0024(19)
B2 0.023(3) 0.016(3) 0.035(3) -0.004(3) 0.001(3) -0.001(2)
B3 0.020(3) 0.017(3) 0.029(3) 0.001(2) 0.002(2) 0.000(2)
B4 0.022(3) 0.009(2) 0.020(2) -0.006(2) 0.004(2) 0.0018(19)
B5 0.026(3) 0.017(3) 0.029(3) 0.000(2) -0.002(2) 0.001(2)
B6 0.019(3) 0.015(3) 0.036(3) -0.002(2) 0.000(3) -0.004(2)
B7 0.019(3) 0.023(3) 0.039(4) -0.003(3) 0.001(3) -0.001(2)
B8 0.027(3) 0.013(3) 0.039(4) 0.000(3) -0.001(3) -0.005(2)
C1 0.027(3) 0.020(3) 0.030(3) 0.012(2) 0.005(2) 0.009(2)
C2 0.017(2) 0.043(3) 0.024(2) 0.014(2) 0.000(2) -0.001(3)
C3 0.026(3) 0.019(2) 0.021(2) 0.0000(19) 0.004(2) -0.004(2)
C4 0.016(2) 0.016(2) 0.026(2) 0.007(2) 0.0003(19) 0.0024(19)
C5 0.026(3) 0.018(2) 0.021(2) 0.003(2) 0.003(2) -0.005(2)
C6 0.055(5) 0.024(3) 0.071(5) 0.026(3) 0.026(4) 0.023(4)
C7 0.030(3) 0.084(7) 0.032(3) 0.013(4) -0.007(3) 0.001(4)
C8 0.054(5) 0.031(3) 0.028(3) -0.009(3) 0.011(3) -0.014(3)
C9 0.023(3) 0.030(3) 0.034(3) 0.008(3) 0.009(2) 0.008(2)
C10 0.050(4) 0.028(3) 0.031(3) -0.006(3) 0.008(3) -0.021(3)
C11 0.023(2) 0.009(2) 0.023(2) -0.0044(19) -0.006(2) -0.0003(18)
C12 0.028(3) 0.0090(18) 0.021(2) -0.0030(16) -0.002(2) -0.003(2)
C13 0.032(3) 0.009(2) 0.028(3) -0.0040(19) 0.002(2) 0.0014(19)
C14 0.024(3) 0.016(2) 0.026(3) -0.004(2) -0.005(2) 0.004(2)
C15 0.017(2) 0.019(3) 0.024(2) -0.005(2) -0.0032(19) -0.001(2)
C16 0.030(3) 0.012(2) 0.030(3) -0.002(2) -0.007(2) -0.007(2)
C17 0.034(3) 0.011(2) 0.031(3) -0.002(2) 0.006(2) 0.004(2)
C18 0.045(4) 0.016(2) 0.025(3) 0.000(2) 0.008(3) 0.000(2)
C19 0.035(3) 0.017(3) 0.036(3) -0.003(2) -0.008(3) 0.010(2)
C20 0.023(2) 0.032(3) 0.029(3) -0.005(3) -0.002(2) -0.002(2)

loop_
_atom_type_symbol
_atom_type_description
_atom_type_scat_dispersion_real
_atom_type_scat_dispersion_imag
_atom_type_scat_source
C C 0.0033 0.0016 'International Tables Vol C Tables 4.2.6.8 and 6.1.1.4'
H H 0.0000 0.0000 'International Tables Vol C Tables 4.2.6.8 and 6.1.1.4'
B B 0.0013 0.0007 'International Tables Vol C Tables 4.2.6.8 and 6.1.1.4'
Cl Cl 0.1484 0.1585 'International Tables Vol C Tables 4.2.6.8 and 6.1.1.4'
Ru Ru -1.2594 0.8363 'International Tables Vol C Tables 4.2.6.8 and 6.1.1.4'
